data_7005824
loop_
_publ_author_name
'Brown, Eric C.'
'Johnson, Brandon'
'Palavicini, Sara'
'Kucera, Benjamin E.'
'Casella, Luigi'
'Tolman, William B.'

_publ_section_title
;
 Modular syntheses of multidentate ligands with variable N-donors:
 applications to tri- and tetracopper(I) complexes.
;
_journal_issue 28
_journal_name_full 'Dalton transactions (Cambridge, England : 2003)'
_journal_page_first 3035
_journal_page_last 3042
_journal_paper_doi 10.1039/B705806C
_journal_year 2007
_chemical_formula_moiety 'C41 H84 Cu3 N12, 2(C2 H3 N), 3(Cl2 Cu)'
_chemical_formula_sum 'C45 H90 Cl6 Cu6 N14'
_chemical_formula_weight 1421.25
_chemical_name_common '03229-tricopper complex 15b'
_chemical_name_systematic
;
?
;
_space_group_IT_number 14
_symmetry_cell_setting monoclinic
_symmetry_space_group_name_Hall '-P 2yn'
_symmetry_space_group_name_H-M 'P 1 21/n 1'
_atom_sites_solution_hydrogens geom
_atom_sites_solution_primary direct
_atom_sites_solution_secondary difmap
_audit_creation_method SHELXL-97
_cell_angle_alpha 90.00
_cell_angle_beta 99.558(3)
_cell_angle_gamma 90.00
_cell_formula_units_Z 4
_cell_length_a 11.4067(18)
_cell_length_b 25.573(4)
_cell_length_c 23.159(4)
_cell_measurement_reflns_used 983
_cell_measurement_temperature 173(2)
_cell_measurement_theta_max 23.32
_cell_measurement_theta_min 2.45
_cell_volume 6661.8(19)
_computing_cell_refinement 'SAINT, Bruker'
_computing_data_collection 'SMART, Bruker'
_computing_data_reduction 'SAINT, Bruker'
_computing_molecular_graphics 'SHELXTL, Bruker'
_computing_publication_material 'Bruker SHELXTL'
_computing_structure_refinement 'SHELXL-97 (Sheldrick, 1997)'
_computing_structure_solution 'SHELXS-97 (Sheldrick, 1990)'
_diffrn_ambient_temperature 173(2)
_diffrn_measured_fraction_theta_full 0.998
_diffrn_measured_fraction_theta_max 0.998
_diffrn_measurement_device_type 'Bruker SMART Platform CCD'
_diffrn_measurement_method 'area detector, omega scans per phi'
_diffrn_radiation_monochromator graphite
_diffrn_radiation_source 'normal-focus sealed tube'
_diffrn_radiation_type MoK\a
_diffrn_radiation_wavelength 0.71073
_diffrn_reflns_av_R_equivalents 0.0602
_diffrn_reflns_av_sigmaI/netI 0.0529
_diffrn_reflns_limit_h_max 13
_diffrn_reflns_limit_h_min -13
_diffrn_reflns_limit_k_max 30
_diffrn_reflns_limit_k_min -30
_diffrn_reflns_limit_l_max 26
_diffrn_reflns_limit_l_min -27
_diffrn_reflns_number 49536
_diffrn_reflns_theta_full 25.08
_diffrn_reflns_theta_max 25.08
_diffrn_reflns_theta_min 1.59
_exptl_absorpt_coefficient_mu 2.161
_exptl_absorpt_correction_T_max 0.7375
_exptl_absorpt_correction_T_min 0.5184
_exptl_absorpt_correction_type multi-scan
_exptl_absorpt_process_details 'SADABS, R. Blessing, 1995'
_exptl_crystal_colour yellow
_exptl_crystal_density_diffrn 1.417
_exptl_crystal_density_method 'not measured'
_exptl_crystal_description plate
_exptl_crystal_F_000 2936
_exptl_crystal_size_max 0.35
_exptl_crystal_size_mid 0.30
_exptl_crystal_size_min 0.15
_refine_diff_density_max 1.924
_refine_diff_density_min -0.903
_refine_diff_density_rms 0.094
_refine_ls_extinction_method none
_refine_ls_goodness_of_fit_ref 1.029
_refine_ls_hydrogen_treatment constr
_refine_ls_matrix_type full
_refine_ls_number_parameters 661
_refine_ls_number_reflns 11821
_refine_ls_number_restraints 0
_refine_ls_restrained_S_all 1.029
_refine_ls_R_factor_all 0.0830
_refine_ls_R_factor_gt 0.0471
_refine_ls_shift/su_max 0.001
_refine_ls_shift/su_mean 0.000
_refine_ls_structure_factor_coef Fsqd
_refine_ls_weighting_details 'calc w=1/[\s^2^(Fo^2^)+(0.0644P)^2^+11.8506P] where P=(Fo^2^+2Fc^2^)/3'
_refine_ls_weighting_scheme calc
_refine_ls_wR_factor_gt 0.1176
_refine_ls_wR_factor_ref 0.1400
_reflns_number_gt 8060
_reflns_number_total 11821
_reflns_threshold_expression >2sigma(I)
_cod_data_source_file B705806C.txt
_cod_data_source_block 03229m
_cod_depositor_comments
;
The following automatic conversions were performed:
'_symmetry_cell_setting' value 'Monoclinic' changed to 'monoclinic'
according to '/home/saulius/struct/CIF-dictionaries/cif_core.dic'
dictionary named 'cif_core.dic' version 2.4.1 from 2010-06-29.

Automatic conversion script
Id: cif_fix_enum 1527 2010-12-29 10:47:43Z saulius 
;
_cod_original_cell_volume 6661.8(18)
_cod_original_sg_symbol_H-M P2(1)/n
_cod_database_code 7005824

loop_
_symmetry_equiv_pos_as_xyz
'x, y, z'
'-x+1/2, y+1/2, -z+1/2'
'-x, -y, -z'
'x-1/2, -y-1/2, z-1/2'

loop_
_atom_site_label
_atom_site_type_symbol
_atom_site_fract_x
_atom_site_fract_y
_atom_site_fract_z
_atom_site_U_iso_or_equiv
_atom_site_adp_type
_atom_site_occupancy
_atom_site_symmetry_multiplicity
_atom_site_calc_flag
_atom_site_refinement_flags
_atom_site_disorder_assembly
_atom_site_disorder_group
Cu1 Cu 0.56061(5) 0.45283(2) 0.30074(3) 0.03139(15) Uani 1 1 d . . .
Cu2 Cu 0.61961(5) 0.63245(2) 0.16522(3) 0.03429(15) Uani 1 1 d . . .
Cu3 Cu 0.44952(5) 0.65968(2) 0.38116(3) 0.03099(15) Uani 1 1 d . . .
N1 N 0.4046(3) 0.47939(13) 0.26004(17) 0.0299(8) Uani 1 1 d . . .
N2 N 0.5144(3) 0.36890(13) 0.29039(17) 0.0303(9) Uani 1 1 d . . .
N3 N 0.6926(3) 0.43622(14) 0.24613(19) 0.0365(9) Uani 1 1 d . . .
N4 N 0.6568(4) 0.46778(15) 0.37567(19) 0.0390(10) Uani 1 1 d . . .
N5 N 0.4480(3) 0.61608(14) 0.15475(16) 0.0293(8) Uani 1 1 d . . .
N6 N 0.6134(4) 0.66901(16) 0.07894(18) 0.0414(10) Uani 1 1 d . . .
N7 N 0.6605(4) 0.70947(16) 0.20066(19) 0.0419(10) Uani 1 1 d . . .
N8 N 0.7653(4) 0.59273(17) 0.1808(2) 0.0459(11) Uani 1 1 d . . .
N9 N 0.3191(3) 0.63441(13) 0.32092(16) 0.0267(8) Uani 1 1 d . . .
N10 N 0.3332(4) 0.69904(16) 0.43600(18) 0.0416(10) Uani 1 1 d . . .
N11 N 0.4875(4) 0.60579(15) 0.45374(18) 0.0401(10) Uani 1 1 d . . .
N12 N 0.5885(4) 0.70305(16) 0.38508(19) 0.0398(10) Uani 1 1 d . . .
Cu4 Cu 0.14295(6) 0.72085(3) 0.10949(3) 0.0529(2) Uani 1 1 d . . .
Cu5 Cu 0.99035(6) 0.57340(3) 0.37895(3) 0.0545(2) Uani 1 1 d . . .
Cu6 Cu 0.26674(8) 0.44003(4) 0.09528(4) 0.0703(3) Uani 1 1 d . . .
Cl1 Cl 0.2467(2) 0.76312(9) 0.05993(11) 0.1089(8) Uani 1 1 d . . .
Cl2 Cl 0.03584(16) 0.67909(7) 0.15750(9) 0.0776(5) Uani 1 1 d . . .
Cl3 Cl 1.10208(15) 0.51288(7) 0.36542(10) 0.0806(5) Uani 1 1 d . . .
Cl4 Cl 0.8749(3) 0.63156(10) 0.39578(13) 0.1337(11) Uani 1 1 d . . .
Cl5 Cl 0.36595(19) 0.37156(8) 0.10579(7) 0.0840(6) Uani 1 1 d . . .
Cl6 Cl 0.16090(18) 0.50773(8) 0.08490(10) 0.0904(6) Uani 1 1 d . . .
C1 C 0.5402(4) 0.58370(17) 0.2841(2) 0.0303(10) Uani 1 1 d . . .
H1A H 0.5538 0.5586 0.3165 0.046 Uiso 1 1 calc R . .
H1B H 0.5522 0.6193 0.2995 0.046 Uiso 1 1 calc R . .
H1C H 0.5962 0.5768 0.2571 0.046 Uiso 1 1 calc R . .
C2 C 0.4126(4) 0.57799(16) 0.25130(19) 0.0258(9) Uani 1 1 d . . .
C3 C 0.3943(4) 0.52480(16) 0.2200(2) 0.0302(10) Uani 1 1 d . . .
H3A H 0.3145 0.5243 0.1955 0.036 Uiso 1 1 calc R . .
H3B H 0.4537 0.5211 0.1936 0.036 Uiso 1 1 calc R . .
C4 C 0.3120(4) 0.45123(17) 0.2581(2) 0.0300(10) Uani 1 1 d . . .
H4A H 0.2425 0.4620 0.2324 0.036 Uiso 1 1 calc R . .
C5 C 0.3038(4) 0.40245(17) 0.2932(2) 0.0321(11) Uani 1 1 d . . .
C6 C 0.1753(4) 0.3818(2) 0.2793(3) 0.0461(13) Uani 1 1 d . . .
H6A H 0.1208 0.4079 0.2909 0.069 Uiso 1 1 calc R . .
H6B H 0.1689 0.3493 0.3011 0.069 Uiso 1 1 calc R . .
H6C H 0.1545 0.3749 0.2373 0.069 Uiso 1 1 calc R . .
C7 C 0.3340(4) 0.41416(18) 0.3592(2) 0.0368(11) Uani 1 1 d . . .
H7A H 0.2779 0.4400 0.3698 0.055 Uiso 1 1 calc R . .
H7B H 0.4151 0.4280 0.3684 0.055 Uiso 1 1 calc R . .
H7C H 0.3283 0.3819 0.3814 0.055 Uiso 1 1 calc R . .
C8 C 0.3850(4) 0.35956(17) 0.2736(2) 0.0322(11) Uani 1 1 d . . .
H8A H 0.3654 0.3257 0.2905 0.039 Uiso 1 1 calc R . .
H8B H 0.3663 0.3563 0.2304 0.039 Uiso 1 1 calc R . .
C9 C 0.5602(4) 0.33865(18) 0.3444(2) 0.0375(11) Uani 1 1 d . . .
H9A H 0.5508 0.3012 0.3362 0.056 Uiso 1 1 calc R . .
H9B H 0.5155 0.3482 0.3754 0.056 Uiso 1 1 calc R . .
H9C H 0.6446 0.3467 0.3571 0.056 Uiso 1 1 calc R . .
C10 C 0.5793(4) 0.35343(18) 0.2429(2) 0.0384(12) Uani 1 1 d . . .
H10A H 0.5326 0.3639 0.2048 0.046 Uiso 1 1 calc R . .
H10B H 0.5879 0.3149 0.2429 0.046 Uiso 1 1 calc R . .
C11 C 0.7013(4) 0.37831(18) 0.2499(3) 0.0410(12) Uani 1 1 d . . .
H11A H 0.7478 0.3683 0.2882 0.049 Uiso 1 1 calc R . .
H11B H 0.7437 0.3652 0.2188 0.049 Uiso 1 1 calc R . .
C12 C 0.6583(5) 0.4530(2) 0.1852(2) 0.0499(14) Uani 1 1 d . . .
H12A H 0.7193 0.4421 0.1625 0.075 Uiso 1 1 calc R . .
H12B H 0.6506 0.4912 0.1837 0.075 Uiso 1 1 calc R . .
H12C H 0.5821 0.4370 0.1686 0.075 Uiso 1 1 calc R . .
C13 C 0.8117(4) 0.4590(2) 0.2697(3) 0.0514(14) Uani 1 1 d . . .
H13A H 0.8689 0.4488 0.2445 0.077 Uiso 1 1 calc R . .
H13B H 0.8385 0.4458 0.3095 0.077 Uiso 1 1 calc R . .
H13C H 0.8057 0.4972 0.2707 0.077 Uiso 1 1 calc R . .
C14 C 0.7293(4) 0.47528(18) 0.4143(2) 0.0375(11) Uani 1 1 d . . .
C15 C 0.8247(5) 0.4858(2) 0.4640(3) 0.0549(15) Uani 1 1 d . . .
H15A H 0.8734 0.4543 0.4728 0.082 Uiso 0.50 1 calc PR . .
H15B H 0.7896 0.4956 0.4983 0.082 Uiso 0.50 1 calc PR . .
H15C H 0.8745 0.5145 0.4539 0.082 Uiso 0.50 1 calc PR . .
H15D H 0.8183 0.5219 0.4772 0.082 Uiso 0.50 1 calc PR . .
H15E H 0.9021 0.4807 0.4517 0.082 Uiso 0.50 1 calc PR . .
H15F H 0.8172 0.4618 0.4961 0.082 Uiso 0.50 1 calc PR . .
C16 C 0.3802(4) 0.62029(16) 0.2035(2) 0.0294(10) Uani 1 1 d . . .
H16A H 0.2943 0.6177 0.1876 0.035 Uiso 1 1 calc R . .
H16B H 0.3946 0.6552 0.2218 0.035 Uiso 1 1 calc R . .
C17 C 0.3876(4) 0.60999(18) 0.1042(2) 0.0362(11) Uani 1 1 d . . .
H17A H 0.3035 0.6087 0.1008 0.043 Uiso 1 1 calc R . .
C18 C 0.4408(5) 0.6046(2) 0.0494(2) 0.0437(13) Uani 1 1 d . . .
C19 C 0.3399(6) 0.5977(3) -0.0035(3) 0.0687(19) Uani 1 1 d . . .
H19A H 0.2946 0.5660 0.0018 0.103 Uiso 1 1 calc R . .
H19B H 0.3742 0.5946 -0.0395 0.103 Uiso 1 1 calc R . .
H19C H 0.2869 0.6281 -0.0065 0.103 Uiso 1 1 calc R . .
C20 C 0.5232(5) 0.5571(2) 0.0535(3) 0.0508(14) Uani 1 1 d . . .
H20A H 0.4775 0.5253 0.0579 0.076 Uiso 1 1 calc R . .
H20B H 0.5864 0.5609 0.0875 0.076 Uiso 1 1 calc R . .
H20C H 0.5585 0.5547 0.0178 0.076 Uiso 1 1 calc R . .
C21 C 0.5049(5) 0.6562(2) 0.0368(2) 0.0488(14) Uani 1 1 d . . .
H21A H 0.5264 0.6537 -0.0028 0.059 Uiso 1 1 calc R . .
H21B H 0.4479 0.6855 0.0363 0.059 Uiso 1 1 calc R . .
C22 C 0.7209(5) 0.6540(2) 0.0538(2) 0.0534(15) Uani 1 1 d . . .
H22A H 0.7207 0.6727 0.0169 0.080 Uiso 1 1 calc R . .
H22B H 0.7200 0.6163 0.0466 0.080 Uiso 1 1 calc R . .
H22C H 0.7925 0.6633 0.0815 0.080 Uiso 1 1 calc R . .
C23 C 0.6167(5) 0.7254(2) 0.0938(2) 0.0502(14) Uani 1 1 d . . .
H23A H 0.5359 0.7374 0.0977 0.060 Uiso 1 1 calc R . .
H23B H 0.6429 0.7456 0.0617 0.060 Uiso 1 1 calc R . .
C24 C 0.7009(5) 0.7357(2) 0.1504(2) 0.0490(14) Uani 1 1 d . . .
H24A H 0.7812 0.7229 0.1468 0.059 Uiso 1 1 calc R . .
H24B H 0.7062 0.7738 0.1577 0.059 Uiso 1 1 calc R . .
C25 C 0.5613(5) 0.7381(2) 0.2188(3) 0.0563(15) Uani 1 1 d . . .
H25A H 0.5853 0.7743 0.2280 0.084 Uiso 1 1 calc R . .
H25B H 0.5391 0.7214 0.2535 0.084 Uiso 1 1 calc R . .
H25C H 0.4930 0.7377 0.1869 0.084 Uiso 1 1 calc R . .
C26 C 0.7592(5) 0.7074(2) 0.2505(3) 0.0570(16) Uani 1 1 d . . .
H26A H 0.7833 0.7431 0.2626 0.085 Uiso 1 1 calc R . .
H26B H 0.8268 0.6890 0.2387 0.085 Uiso 1 1 calc R . .
H26C H 0.7334 0.6889 0.2832 0.085 Uiso 1 1 calc R . .
C27 C 0.8566(5) 0.5735(2) 0.1849(3) 0.0576(16) Uani 1 1 d . . .
C28 C 0.9729(6) 0.5477(3) 0.1886(4) 0.091(3) Uani 1 1 d . . .
H28A H 0.9643 0.5161 0.1644 0.137 Uiso 1 1 calc R . .
H28B H 1.0026 0.5382 0.2294 0.137 Uiso 1 1 calc R . .
H28C H 1.0292 0.5716 0.1746 0.137 Uiso 1 1 calc R . .
C29 C 0.3215(4) 0.58241(16) 0.2927(2) 0.0301(10) Uani 1 1 d . . .
H29A H 0.2415 0.5749 0.2704 0.036 Uiso 1 1 calc R . .
H29B H 0.3394 0.5555 0.3236 0.036 Uiso 1 1 calc R . .
C30 C 0.2196(4) 0.65857(18) 0.3125(2) 0.0349(11) Uani 1 1 d . . .
H30A H 0.1536 0.6417 0.2895 0.042 Uiso 1 1 calc R . .
C31 C 0.2001(4) 0.71225(18) 0.3365(2) 0.0378(12) Uani 1 1 d . . .
C32 C 0.2843(5) 0.75170(19) 0.3148(3) 0.0454(13) Uani 1 1 d . . .
H32A H 0.3669 0.7414 0.3290 0.068 Uiso 1 1 calc R . .
H32B H 0.2700 0.7866 0.3298 0.068 Uiso 1 1 calc R . .
H32C H 0.2700 0.7523 0.2719 0.068 Uiso 1 1 calc R . .
C33 C 0.0704(5) 0.7287(2) 0.3137(3) 0.0533(15) Uani 1 1 d . . .
H33A H 0.0582 0.7316 0.2709 0.080 Uiso 1 1 calc R . .
H33B H 0.0546 0.7626 0.3306 0.080 Uiso 1 1 calc R . .
H33C H 0.0161 0.7024 0.3250 0.080 Uiso 1 1 calc R . .
C34 C 0.2129(4) 0.7108(2) 0.4036(2) 0.0435(13) Uani 1 1 d . . .
H34A H 0.1879 0.7452 0.4170 0.052 Uiso 1 1 calc R . .
H34B H 0.1571 0.6843 0.4143 0.052 Uiso 1 1 calc R . .
C35 C 0.3915(5) 0.7468(2) 0.4614(3) 0.0607(17) Uani 1 1 d . . .
H35A H 0.3464 0.7612 0.4903 0.091 Uiso 1 1 calc R . .
H35B H 0.3945 0.7725 0.4304 0.091 Uiso 1 1 calc R . .
H35C H 0.4725 0.7385 0.4807 0.091 Uiso 1 1 calc R . .
C36 C 0.3269(5) 0.6591(3) 0.4820(2) 0.0574(16) Uani 1 1 d . . .
H36A H 0.2673 0.6323 0.4665 0.069 Uiso 1 1 calc R . .
H36B H 0.3001 0.6760 0.5160 0.069 Uiso 1 1 calc R . .
C37 C 0.4441(6) 0.6331(2) 0.5018(3) 0.0566(15) Uani 1 1 d . . .
H37A H 0.5032 0.6597 0.5185 0.068 Uiso 1 1 calc R . .
H37B H 0.4360 0.6077 0.5332 0.068 Uiso 1 1 calc R . .
C38 C 0.6176(5) 0.5969(2) 0.4698(3) 0.0554(15) Uani 1 1 d . . .
H38A H 0.6335 0.5751 0.5050 0.083 Uiso 1 1 calc R . .
H38B H 0.6583 0.6305 0.4774 0.083 Uiso 1 1 calc R . .
H38C H 0.6469 0.5791 0.4375 0.083 Uiso 1 1 calc R . .
C39 C 0.4285(5) 0.5547(2) 0.4427(3) 0.0507(14) Uani 1 1 d . . .
H39A H 0.4376 0.5348 0.4793 0.076 Uiso 1 1 calc R . .
H39B H 0.4649 0.5354 0.4137 0.076 Uiso 1 1 calc R . .
H39C H 0.3438 0.5601 0.4278 0.076 Uiso 1 1 calc R . .
C40 C 0.6701(5) 0.7289(2) 0.3940(2) 0.0437(13) Uani 1 1 d . . .
C41 C 0.7750(5) 0.7628(3) 0.4056(3) 0.0673(18) Uani 1 1 d . . .
H41A H 0.7536 0.7982 0.3915 0.101 Uiso 1 1 calc R . .
H41B H 0.8373 0.7490 0.3854 0.101 Uiso 1 1 calc R . .
H41C H 0.8043 0.7639 0.4479 0.101 Uiso 1 1 calc R . .
N13 N 0.1337(5) 0.6366(2) 0.5933(3) 0.085(2) Uani 1 1 d . . .
C42 C 0.0362(6) 0.6298(2) 0.5777(3) 0.0553(15) Uani 1 1 d . . .
C43 C -0.0870(5) 0.6200(3) 0.5571(4) 0.077(2) Uani 1 1 d . . .
H43A H -0.1103 0.5872 0.5739 0.115 Uiso 1 1 calc R . .
H43B H -0.1007 0.6173 0.5143 0.115 Uiso 1 1 calc R . .
H43C H -0.1346 0.6488 0.5690 0.115 Uiso 1 1 calc R . .
N14 N -0.0655(9) 0.3706(5) 0.1248(5) 0.159(5) Uani 1 1 d . . .
C44 C -0.0440(8) 0.3748(4) 0.0800(6) 0.103(3) Uani 1 1 d . . .
C45 C -0.0067(7) 0.3867(4) 0.0229(5) 0.113(3) Uani 1 1 d . . .
H45A H -0.0429 0.3614 -0.0065 0.169 Uiso 1 1 calc R . .
H45B H 0.0800 0.3846 0.0271 0.169 Uiso 1 1 calc R . .
H45C H -0.0328 0.4221 0.0105 0.169 Uiso 1 1 calc R . .

loop_
_atom_site_aniso_label
_atom_site_aniso_U_11
_atom_site_aniso_U_22
_atom_site_aniso_U_33
_atom_site_aniso_U_23
_atom_site_aniso_U_13
_atom_site_aniso_U_12
Cu1 0.0258(3) 0.0232(3) 0.0422(4) -0.0014(2) -0.0029(2) -0.0007(2)
Cu2 0.0281(3) 0.0339(3) 0.0405(4) 0.0013(3) 0.0046(3) -0.0071(2)
Cu3 0.0265(3) 0.0272(3) 0.0382(3) -0.0019(2) 0.0023(2) 0.0037(2)
N1 0.032(2) 0.0196(18) 0.036(2) 0.0000(16) 0.0000(17) 0.0016(15)
N2 0.0239(19) 0.0227(18) 0.043(2) -0.0031(17) 0.0019(17) 0.0015(15)
N3 0.029(2) 0.027(2) 0.052(3) 0.0014(18) 0.0039(19) -0.0035(16)
N4 0.034(2) 0.031(2) 0.047(3) -0.0032(19) -0.008(2) 0.0002(17)
N5 0.031(2) 0.0255(19) 0.030(2) 0.0016(16) 0.0039(17) -0.0051(15)
N6 0.042(2) 0.042(2) 0.040(3) 0.0023(19) 0.004(2) -0.0142(19)
N7 0.041(2) 0.036(2) 0.048(3) -0.0029(19) 0.007(2) -0.0118(19)
N8 0.028(2) 0.045(3) 0.065(3) 0.009(2) 0.009(2) -0.005(2)
N9 0.0245(19) 0.0243(18) 0.031(2) 0.0030(16) 0.0049(16) 0.0010(15)
N10 0.044(3) 0.042(2) 0.038(2) -0.0036(19) 0.006(2) 0.0126(19)
N11 0.041(2) 0.033(2) 0.043(3) 0.0038(19) -0.0031(19) 0.0114(18)
N12 0.033(2) 0.036(2) 0.049(3) -0.0061(19) 0.004(2) -0.0012(19)
Cu4 0.0475(4) 0.0481(4) 0.0626(5) 0.0014(3) 0.0076(3) 0.0007(3)
Cu5 0.0445(4) 0.0534(4) 0.0684(5) 0.0123(4) 0.0175(3) 0.0102(3)
Cu6 0.0663(5) 0.0872(6) 0.0548(5) -0.0049(4) 0.0022(4) -0.0273(4)
Cl1 0.1135(18) 0.0992(16) 0.126(2) 0.0232(14) 0.0559(15) -0.0167(13)
Cl2 0.0652(11) 0.0792(12) 0.0925(13) 0.0081(10) 0.0254(10) -0.0131(9)
Cl3 0.0590(10) 0.0614(10) 0.1258(17) 0.0051(10) 0.0281(10) 0.0181(8)
Cl4 0.153(2) 0.1104(18) 0.163(2) 0.0492(17) 0.098(2) 0.0816(17)
Cl5 0.0940(14) 0.1057(15) 0.0475(10) 0.0018(9) -0.0028(9) -0.0080(11)
Cl6 0.0825(13) 0.0840(13) 0.0976(15) -0.0071(11) -0.0058(11) -0.0211(10)
C1 0.025(2) 0.027(2) 0.037(3) -0.001(2) 0.0000(19) 0.0015(18)
C2 0.024(2) 0.022(2) 0.030(3) 0.0017(18) 0.0021(18) 0.0002(17)
C3 0.029(2) 0.022(2) 0.036(3) 0.0006(19) -0.004(2) -0.0005(18)
C4 0.024(2) 0.026(2) 0.036(3) -0.0012(19) -0.0062(19) 0.0021(19)
C5 0.019(2) 0.028(2) 0.047(3) -0.001(2) -0.001(2) -0.0021(18)
C6 0.029(3) 0.039(3) 0.069(4) 0.002(3) 0.004(3) -0.005(2)
C7 0.030(3) 0.031(3) 0.050(3) 0.000(2) 0.009(2) 0.000(2)
C8 0.026(2) 0.024(2) 0.044(3) -0.001(2) 0.000(2) -0.0011(18)
C9 0.032(3) 0.028(2) 0.049(3) 0.003(2) -0.003(2) 0.006(2)
C10 0.036(3) 0.026(2) 0.053(3) -0.009(2) 0.011(2) -0.002(2)
C11 0.033(3) 0.034(3) 0.057(3) -0.003(2) 0.010(2) 0.002(2)
C12 0.043(3) 0.055(3) 0.053(4) 0.005(3) 0.011(3) 0.002(3)
C13 0.029(3) 0.048(3) 0.076(4) 0.002(3) 0.008(3) -0.010(2)
C14 0.037(3) 0.029(2) 0.044(3) -0.003(2) 0.001(2) 0.001(2)
C15 0.041(3) 0.060(4) 0.057(4) -0.009(3) -0.012(3) -0.002(3)
C16 0.025(2) 0.022(2) 0.042(3) 0.0029(19) 0.006(2) 0.0026(17)
C17 0.029(3) 0.033(3) 0.044(3) 0.004(2) 0.000(2) -0.006(2)
C18 0.044(3) 0.047(3) 0.038(3) -0.003(2) 0.003(2) -0.016(2)
C19 0.068(4) 0.093(5) 0.040(4) -0.002(3) -0.006(3) -0.032(4)
C20 0.060(4) 0.042(3) 0.053(4) -0.012(3) 0.019(3) -0.012(3)
C21 0.053(3) 0.053(3) 0.040(3) 0.006(3) 0.007(3) -0.014(3)
C22 0.052(3) 0.068(4) 0.045(3) 0.002(3) 0.023(3) -0.021(3)
C23 0.060(4) 0.042(3) 0.050(3) 0.011(3) 0.011(3) -0.014(3)
C24 0.056(3) 0.035(3) 0.057(4) 0.000(3) 0.014(3) -0.017(2)
C25 0.060(4) 0.039(3) 0.072(4) -0.012(3) 0.016(3) -0.011(3)
C26 0.052(4) 0.058(4) 0.058(4) -0.006(3) 0.002(3) -0.024(3)
C27 0.041(3) 0.051(3) 0.083(5) 0.019(3) 0.015(3) -0.009(3)
C28 0.037(4) 0.081(5) 0.161(8) 0.035(5) 0.028(4) 0.010(3)
C29 0.027(2) 0.023(2) 0.040(3) 0.0017(19) 0.003(2) -0.0037(18)
C30 0.027(2) 0.036(3) 0.041(3) 0.005(2) 0.003(2) 0.002(2)
C31 0.029(3) 0.032(3) 0.052(3) 0.006(2) 0.005(2) 0.011(2)
C32 0.045(3) 0.032(3) 0.059(4) 0.008(2) 0.009(3) 0.009(2)
C33 0.034(3) 0.053(3) 0.070(4) -0.001(3) 0.002(3) 0.018(2)
C34 0.035(3) 0.043(3) 0.052(3) 0.001(2) 0.007(2) 0.016(2)
C35 0.050(4) 0.060(4) 0.068(4) -0.030(3) 0.001(3) 0.016(3)
C36 0.056(4) 0.079(4) 0.041(3) 0.011(3) 0.018(3) 0.023(3)
C37 0.066(4) 0.061(4) 0.042(3) 0.007(3) 0.007(3) 0.018(3)
C38 0.045(3) 0.057(4) 0.058(4) 0.007(3) -0.011(3) 0.009(3)
C39 0.060(4) 0.035(3) 0.053(4) 0.014(2) -0.006(3) 0.002(2)
C40 0.038(3) 0.041(3) 0.051(3) -0.007(2) 0.003(2) 0.005(2)
C41 0.049(4) 0.072(4) 0.080(5) -0.021(4) 0.009(3) -0.024(3)
N13 0.047(3) 0.061(4) 0.136(6) -0.005(3) -0.020(4) -0.003(3)
C42 0.053(4) 0.038(3) 0.071(4) 0.002(3) 0.001(3) 0.003(3)
C43 0.035(3) 0.085(5) 0.111(6) -0.009(4) 0.015(4) -0.004(3)
N14 0.102(7) 0.252(14) 0.125(8) 0.027(9) 0.024(7) 0.020(7)
C44 0.060(5) 0.112(7) 0.127(9) -0.025(7) -0.012(6) -0.005(5)
C45 0.064(5) 0.100(7) 0.160(10) -0.029(7) -0.024(6) 0.001(5)

loop_
_atom_type_symbol
_atom_type_description
_atom_type_scat_dispersion_real
_atom_type_scat_dispersion_imag
_atom_type_scat_source
C C 0.0033 0.0016 'International Tables Vol C Tables 4.2.6.8 and 6.1.1.4'
H H 0.0000 0.0000 'International Tables Vol C Tables 4.2.6.8 and 6.1.1.4'
N N 0.0061 0.0033 'International Tables Vol C Tables 4.2.6.8 and 6.1.1.4'
Cl Cl 0.1484 0.1585 'International Tables Vol C Tables 4.2.6.8 and 6.1.1.4'
Cu Cu 0.3201 1.2651 'International Tables Vol C Tables 4.2.6.8 and 6.1.1.4'

loop_
_geom_angle_atom_site_label_1
_geom_angle_atom_site_label_2
_geom_angle_atom_site_label_3
_geom_angle
_geom_angle_site_symmetry_1
_geom_angle_site_symmetry_3
_geom_angle_publ_flag
N4 Cu1 N1 133.47(16) . . ?
N4 Cu1 N3 102.56(17) . . ?
N1 Cu1 N3 116.41(16) . . ?
N4 Cu1 N2 112.26(15) . . ?
N1 Cu1 N2 95.82(14) . . ?
N3 Cu1 N2 85.57(14) . . ?
N8 Cu2 N5 135.71(16) . . ?
N8 Cu2 N7 106.54(18) . . ?
N5 Cu2 N7 112.81(16) . . ?
N8 Cu2 N6 106.91(18) . . ?
N5 Cu2 N6 95.56(15) . . ?
N7 Cu2 N6 85.96(16) . . ?
N12 Cu3 N9 137.82(17) . . ?
N12 Cu3 N11 105.89(17) . . ?
N9 Cu3 N11 111.81(15) . . ?
N12 Cu3 N10 106.09(17) . . ?
N9 Cu3 N10 95.78(15) . . ?
N11 Cu3 N10 84.60(16) . . ?
C4 N1 C3 116.3(4) . . ?
C4 N1 Cu1 119.7(3) . . ?
C3 N1 Cu1 122.5(3) . . ?
C10 N2 C8 111.2(4) . . ?
C10 N2 C9 109.6(4) . . ?
C8 N2 C9 109.4(4) . . ?
C10 N2 Cu1 101.6(3) . . ?
C8 N2 Cu1 113.2(2) . . ?
C9 N2 Cu1 111.6(3) . . ?
C12 N3 C11 110.7(4) . . ?
C12 N3 C13 108.6(4) . . ?
C11 N3 C13 108.6(4) . . ?
C12 N3 Cu1 113.9(3) . . ?
C11 N3 Cu1 102.0(3) . . ?
C13 N3 Cu1 112.8(3) . . ?
C14 N4 Cu1 167.8(4) . . ?
C17 N5 C16 116.3(4) . . ?
C17 N5 Cu2 121.0(3) . . ?
C16 N5 Cu2 121.7(3) . . ?
C21 N6 C23 110.8(4) . . ?
C21 N6 C22 109.8(4) . . ?
C23 N6 C22 110.5(4) . . ?
C21 N6 Cu2 113.7(3) . . ?
C23 N6 Cu2 102.0(3) . . ?
C22 N6 Cu2 110.0(3) . . ?
C25 N7 C26 108.6(5) . . ?
C25 N7 C24 110.7(4) . . ?
C26 N7 C24 109.5(4) . . ?
C25 N7 Cu2 115.9(3) . . ?
C26 N7 Cu2 110.8(3) . . ?
C24 N7 Cu2 101.0(3) . . ?
C27 N8 Cu2 171.0(5) . . ?
C30 N9 C29 116.5(4) . . ?
C30 N9 Cu3 119.8(3) . . ?
C29 N9 Cu3 122.6(3) . . ?
C35 N10 C34 110.7(4) . . ?
C35 N10 C36 110.9(5) . . ?
C34 N10 C36 110.6(4) . . ?
C35 N10 Cu3 109.4(3) . . ?
C34 N10 Cu3 113.1(3) . . ?
C36 N10 Cu3 101.7(3) . . ?
C37 N11 C39 110.6(5) . . ?
C37 N11 C38 109.4(4) . . ?
C39 N11 C38 108.4(4) . . ?
C37 N11 Cu3 103.8(3) . . ?
C39 N11 Cu3 113.8(3) . . ?
C38 N11 Cu3 110.8(3) . . ?
C40 N12 Cu3 172.2(5) . . ?
Cl2 Cu4 Cl1 178.64(10) . . ?
Cl3 Cu5 Cl4 176.93(9) . . ?
Cl5 Cu6 Cl6 177.95(9) . . ?
C2 C1 H1A 109.5 . . ?
C2 C1 H1B 109.5 . . ?
H1A C1 H1B 109.5 . . ?
C2 C1 H1C 109.5 . . ?
H1A C1 H1C 109.5 . . ?
H1B C1 H1C 109.5 . . ?
C29 C2 C1 111.8(4) . . ?
C29 C2 C3 107.9(3) . . ?
C1 C2 C3 111.2(3) . . ?
C29 C2 C16 106.9(3) . . ?
C1 C2 C16 112.4(3) . . ?
C3 C2 C16 106.5(4) . . ?
N1 C3 C2 114.1(4) . . ?
N1 C3 H3A 108.7 . . ?
C2 C3 H3A 108.7 . . ?
N1 C3 H3B 108.7 . . ?
C2 C3 H3B 108.7 . . ?
H3A C3 H3B 107.6 . . ?
N1 C4 C5 125.3(4) . . ?
N1 C4 H4A 117.4 . . ?
C5 C4 H4A 117.4 . . ?
C4 C5 C7 110.6(4) . . ?
C4 C5 C6 108.4(4) . . ?
C7 C5 C6 108.8(4) . . ?
C4 C5 C8 109.6(4) . . ?
C7 C5 C8 112.5(4) . . ?
C6 C5 C8 106.8(4) . . ?
C5 C6 H6A 109.5 . . ?
C5 C6 H6B 109.5 . . ?
H6A C6 H6B 109.5 . . ?
C5 C6 H6C 109.5 . . ?
H6A C6 H6C 109.5 . . ?
H6B C6 H6C 109.5 . . ?
C5 C7 H7A 109.5 . . ?
C5 C7 H7B 109.5 . . ?
H7A C7 H7B 109.5 . . ?
C5 C7 H7C 109.5 . . ?
H7A C7 H7C 109.5 . . ?
H7B C7 H7C 109.5 . . ?
N2 C8 C5 115.2(3) . . ?
N2 C8 H8A 108.5 . . ?
C5 C8 H8A 108.5 . . ?
N2 C8 H8B 108.5 . . ?
C5 C8 H8B 108.5 . . ?
H8A C8 H8B 107.5 . . ?
N2 C9 H9A 109.5 . . ?
N2 C9 H9B 109.5 . . ?
H9A C9 H9B 109.5 . . ?
N2 C9 H9C 109.5 . . ?
H9A C9 H9C 109.5 . . ?
H9B C9 H9C 109.5 . . ?
N2 C10 C11 111.9(4) . . ?
N2 C10 H10A 109.2 . . ?
C11 C10 H10A 109.2 . . ?
N2 C10 H10B 109.2 . . ?
C11 C10 H10B 109.2 . . ?
H10A C10 H10B 107.9 . . ?
N3 C11 C10 111.2(4) . . ?
N3 C11 H11A 109.4 . . ?
C10 C11 H11A 109.4 . . ?
N3 C11 H11B 109.4 . . ?
C10 C11 H11B 109.4 . . ?
H11A C11 H11B 108.0 . . ?
N3 C12 H12A 109.5 . . ?
N3 C12 H12B 109.5 . . ?
H12A C12 H12B 109.5 . . ?
N3 C12 H12C 109.5 . . ?
H12A C12 H12C 109.5 . . ?
H12B C12 H12C 109.5 . . ?
N3 C13 H13A 109.5 . . ?
N3 C13 H13B 109.5 . . ?
H13A C13 H13B 109.5 . . ?
N3 C13 H13C 109.5 . . ?
H13A C13 H13C 109.5 . . ?
H13B C13 H13C 109.5 . . ?
N4 C14 C15 179.0(6) . . ?
C14 C15 H15A 109.5 . . ?
C14 C15 H15B 109.5 . . ?
H15A C15 H15B 109.5 . . ?
C14 C15 H15C 109.5 . . ?
H15A C15 H15C 109.5 . . ?
H15B C15 H15C 109.5 . . ?
C14 C15 H15D 109.5 . . ?
H15A C15 H15D 141.1 . . ?
H15B C15 H15D 56.3 . . ?
H15C C15 H15D 56.3 . . ?
C14 C15 H15E 109.5 . . ?
H15A C15 H15E 56.3 . . ?
H15B C15 H15E 141.1 . . ?
H15C C15 H15E 56.3 . . ?
H15D C15 H15E 109.5 . . ?
C14 C15 H15F 109.5 . . ?
H15A C15 H15F 56.3 . . ?
H15B C15 H15F 56.3 . . ?
H15C C15 H15F 141.1 . . ?
H15D C15 H15F 109.5 . . ?
H15E C15 H15F 109.5 . . ?
N5 C16 C2 113.8(3) . . ?
N5 C16 H16A 108.8 . . ?
C2 C16 H16A 108.8 . . ?
N5 C16 H16B 108.8 . . ?
C2 C16 H16B 108.8 . . ?
H16A C16 H16B 107.7 . . ?
N5 C17 C18 124.0(4) . . ?
N5 C17 H17A 118.0 . . ?
C18 C17 H17A 118.0 . . ?
C17 C18 C20 110.5(4) . . ?
C17 C18 C19 109.2(5) . . ?
C20 C18 C19 109.1(5) . . ?
C17 C18 C21 110.4(4) . . ?
C20 C18 C21 112.4(4) . . ?
C19 C18 C21 105.0(4) . . ?
C18 C19 H19A 109.5 . . ?
C18 C19 H19B 109.5 . . ?
H19A C19 H19B 109.5 . . ?
C18 C19 H19C 109.5 . . ?
H19A C19 H19C 109.5 . . ?
H19B C19 H19C 109.5 . . ?
C18 C20 H20A 109.5 . . ?
C18 C20 H20B 109.5 . . ?
H20A C20 H20B 109.5 . . ?
C18 C20 H20C 109.5 . . ?
H20A C20 H20C 109.5 . . ?
H20B C20 H20C 109.5 . . ?
N6 C21 C18 115.5(4) . . ?
N6 C21 H21A 108.4 . . ?
C18 C21 H21A 108.4 . . ?
N6 C21 H21B 108.4 . . ?
C18 C21 H21B 108.4 . . ?
H21A C21 H21B 107.5 . . ?
N6 C22 H22A 109.5 . . ?
N6 C22 H22B 109.5 . . ?
H22A C22 H22B 109.5 . . ?
N6 C22 H22C 109.5 . . ?
H22A C22 H22C 109.5 . . ?
H22B C22 H22C 109.5 . . ?
N6 C23 C24 110.9(4) . . ?
N6 C23 H23A 109.5 . . ?
C24 C23 H23A 109.5 . . ?
N6 C23 H23B 109.5 . . ?
C24 C23 H23B 109.5 . . ?
H23A C23 H23B 108.0 . . ?
N7 C24 C23 111.6(4) . . ?
N7 C24 H24A 109.3 . . ?
C23 C24 H24A 109.3 . . ?
N7 C24 H24B 109.3 . . ?
C23 C24 H24B 109.3 . . ?
H24A C24 H24B 108.0 . . ?
N7 C25 H25A 109.5 . . ?
N7 C25 H25B 109.5 . . ?
H25A C25 H25B 109.5 . . ?
N7 C25 H25C 109.5 . . ?
H25A C25 H25C 109.5 . . ?
H25B C25 H25C 109.5 . . ?
N7 C26 H26A 109.5 . . ?
N7 C26 H26B 109.5 . . ?
H26A C26 H26B 109.5 . . ?
N7 C26 H26C 109.5 . . ?
H26A C26 H26C 109.5 . . ?
H26B C26 H26C 109.5 . . ?
N8 C27 C28 178.3(8) . . ?
C27 C28 H28A 109.5 . . ?
C27 C28 H28B 109.5 . . ?
H28A C28 H28B 109.5 . . ?
C27 C28 H28C 109.5 . . ?
H28A C28 H28C 109.5 . . ?
H28B C28 H28C 109.5 . . ?
N9 C29 C2 114.0(3) . . ?
N9 C29 H29A 108.8 . . ?
C2 C29 H29A 108.8 . . ?
N9 C29 H29B 108.8 . . ?
C2 C29 H29B 108.8 . . ?
H29A C29 H29B 107.7 . . ?
N9 C30 C31 124.3(4) . . ?
N9 C30 H30A 117.8 . . ?
C31 C30 H30A 117.8 . . ?
C30 C31 C32 109.7(4) . . ?
C30 C31 C34 110.9(4) . . ?
C32 C31 C34 112.7(4) . . ?
C30 C31 C33 108.2(4) . . ?
C32 C31 C33 109.0(4) . . ?
C34 C31 C33 106.1(4) . . ?
C31 C32 H32A 109.5 . . ?
C31 C32 H32B 109.5 . . ?
H32A C32 H32B 109.5 . . ?
C31 C32 H32C 109.5 . . ?
H32A C32 H32C 109.5 . . ?
H32B C32 H32C 109.5 . . ?
C31 C33 H33A 109.5 . . ?
C31 C33 H33B 109.5 . . ?
H33A C33 H33B 109.5 . . ?
C31 C33 H33C 109.5 . . ?
H33A C33 H33C 109.5 . . ?
H33B C33 H33C 109.5 . . ?
N10 C34 C31 116.2(4) . . ?
N10 C34 H34A 108.2 . . ?
C31 C34 H34A 108.2 . . ?
N10 C34 H34B 108.2 . . ?
C31 C34 H34B 108.2 . . ?
H34A C34 H34B 107.4 . . ?
N10 C35 H35A 109.5 . . ?
N10 C35 H35B 109.5 . . ?
H35A C35 H35B 109.5 . . ?
N10 C35 H35C 109.5 . . ?
H35A C35 H35C 109.5 . . ?
H35B C35 H35C 109.5 . . ?
N10 C36 C37 112.2(5) . . ?
N10 C36 H36A 109.2 . . ?
C37 C36 H36A 109.2 . . ?
N10 C36 H36B 109.2 . . ?
C37 C36 H36B 109.2 . . ?
H36A C36 H36B 107.9 . . ?
N11 C37 C36 112.0(5) . . ?
N11 C37 H37A 109.2 . . ?
C36 C37 H37A 109.2 . . ?
N11 C37 H37B 109.2 . . ?
C36 C37 H37B 109.2 . . ?
H37A C37 H37B 107.9 . . ?
N11 C38 H38A 109.5 . . ?
N11 C38 H38B 109.5 . . ?
H38A C38 H38B 109.5 . . ?
N11 C38 H38C 109.5 . . ?
H38A C38 H38C 109.5 . . ?
H38B C38 H38C 109.5 . . ?
N11 C39 H39A 109.5 . . ?
N11 C39 H39B 109.5 . . ?
H39A C39 H39B 109.5 . . ?
N11 C39 H39C 109.5 . . ?
H39A C39 H39C 109.5 . . ?
H39B C39 H39C 109.5 . . ?
N12 C40 C41 179.5(6) . . ?
C40 C41 H41A 109.5 . . ?
C40 C41 H41B 109.5 . . ?
H41A C41 H41B 109.5 . . ?
C40 C41 H41C 109.5 . . ?
H41A C41 H41C 109.5 . . ?
H41B C41 H41C 109.5 . . ?
N13 C42 C43 178.5(8) . . ?
C42 C43 H43A 109.5 . . ?
C42 C43 H43B 109.5 . . ?
H43A C43 H43B 109.5 . . ?
C42 C43 H43C 109.5 . . ?
H43A C43 H43C 109.5 . . ?
H43B C43 H43C 109.5 . . ?
N14 C44 C45 172.5(13) . . ?
C44 C45 H45A 109.5 . . ?
C44 C45 H45B 109.5 . . ?
H45A C45 H45B 109.5 . . ?
C44 C45 H45C 109.5 . . ?
H45A C45 H45C 109.5 . . ?
H45B C45 H45C 109.5 . . ?

loop_
_geom_bond_atom_site_label_1
_geom_bond_atom_site_label_2
_geom_bond_distance
_geom_bond_site_symmetry_2
_geom_bond_publ_flag
Cu1 N4 1.931(4) . ?
Cu1 N1 1.990(4) . ?
Cu1 N3 2.163(4) . ?
Cu1 N2 2.214(4) . ?
Cu2 N8 1.930(4) . ?
Cu2 N5 1.977(4) . ?
Cu2 N7 2.155(4) . ?
Cu2 N6 2.197(4) . ?
Cu3 N12 1.925(4) . ?
Cu3 N9 1.972(4) . ?
Cu3 N11 2.161(4) . ?
Cu3 N10 2.224(4) . ?
N1 C4 1.273(6) . ?
N1 C3 1.478(6) . ?
N2 C10 1.477(6) . ?
N2 C8 1.482(5) . ?
N2 C9 1.489(6) . ?
N3 C12 1.465(7) . ?
N3 C11 1.486(6) . ?
N3 C13 1.495(6) . ?
N4 C14 1.129(6) . ?
N5 C17 1.264(6) . ?
N5 C16 1.474(6) . ?
N6 C21 1.480(7) . ?
N6 C23 1.483(7) . ?
N6 C22 1.491(7) . ?
N7 C25 1.467(7) . ?
N7 C26 1.473(7) . ?
N7 C24 1.481(7) . ?
N8 C27 1.141(7) . ?
N9 C30 1.278(6) . ?
N9 C29 1.484(5) . ?
N10 C35 1.466(7) . ?
N10 C34 1.482(6) . ?
N10 C36 1.487(7) . ?
N11 C37 1.468(7) . ?
N11 C39 1.471(6) . ?
N11 C38 1.487(7) . ?
N12 C40 1.133(6) . ?
Cu4 Cl2 2.0785(18) . ?
Cu4 Cl1 2.083(2) . ?
Cu5 Cl3 2.0616(17) . ?
Cu5 Cl4 2.066(2) . ?
Cu6 Cl5 2.077(2) . ?
Cu6 Cl6 2.101(2) . ?
C1 C2 1.533(6) . ?
C1 H1A 0.9800 . ?
C1 H1B 0.9800 . ?
C1 H1C 0.9800 . ?
C2 C29 1.530(6) . ?
C2 C3 1.539(6) . ?
C2 C16 1.548(6) . ?
C3 H3A 0.9900 . ?
C3 H3B 0.9900 . ?
C4 C5 1.501(6) . ?
C4 H4A 0.9500 . ?
C5 C7 1.538(7) . ?
C5 C6 1.541(6) . ?
C5 C8 1.551(6) . ?
C6 H6A 0.9800 . ?
C6 H6B 0.9800 . ?
C6 H6C 0.9800 . ?
C7 H7A 0.9800 . ?
C7 H7B 0.9800 . ?
C7 H7C 0.9800 . ?
C8 H8A 0.9900 . ?
C8 H8B 0.9900 . ?
C9 H9A 0.9800 . ?
C9 H9B 0.9800 . ?
C9 H9C 0.9800 . ?
C10 C11 1.514(6) . ?
C10 H10A 0.9900 . ?
C10 H10B 0.9900 . ?
C11 H11A 0.9900 . ?
C11 H11B 0.9900 . ?
C12 H12A 0.9800 . ?
C12 H12B 0.9800 . ?
C12 H12C 0.9800 . ?
C13 H13A 0.9800 . ?
C13 H13B 0.9800 . ?
C13 H13C 0.9800 . ?
C14 C15 1.471(7) . ?
C15 H15A 0.9800 . ?
C15 H15B 0.9800 . ?
C15 H15C 0.9800 . ?
C15 H15D 0.9800 . ?
C15 H15E 0.9800 . ?
C15 H15F 0.9800 . ?
C16 H16A 0.9900 . ?
C16 H16B 0.9900 . ?
C17 C18 1.502(7) . ?
C17 H17A 0.9500 . ?
C18 C20 1.529(8) . ?
C18 C19 1.546(7) . ?
C18 C21 1.559(7) . ?
C19 H19A 0.9800 . ?
C19 H19B 0.9800 . ?
C19 H19C 0.9800 . ?
C20 H20A 0.9800 . ?
C20 H20B 0.9800 . ?
C20 H20C 0.9800 . ?
C21 H21A 0.9900 . ?
C21 H21B 0.9900 . ?
C22 H22A 0.9800 . ?
C22 H22B 0.9800 . ?
C22 H22C 0.9800 . ?
C23 C24 1.515(8) . ?
C23 H23A 0.9900 . ?
C23 H23B 0.9900 . ?
C24 H24A 0.9900 . ?
C24 H24B 0.9900 . ?
C25 H25A 0.9800 . ?
C25 H25B 0.9800 . ?
C25 H25C 0.9800 . ?
C26 H26A 0.9800 . ?
C26 H26B 0.9800 . ?
C26 H26C 0.9800 . ?
C27 C28 1.472(9) . ?
C28 H28A 0.9800 . ?
C28 H28B 0.9800 . ?
C28 H28C 0.9800 . ?
C29 H29A 0.9900 . ?
C29 H29B 0.9900 . ?
C30 C31 1.512(7) . ?
C30 H30A 0.9500 . ?
C31 C32 1.534(7) . ?
C31 C34 1.536(7) . ?
C31 C33 1.544(6) . ?
C32 H32A 0.9800 . ?
C32 H32B 0.9800 . ?
C32 H32C 0.9800 . ?
C33 H33A 0.9800 . ?
C33 H33B 0.9800 . ?
C33 H33C 0.9800 . ?
C34 H34A 0.9900 . ?
C34 H34B 0.9900 . ?
C35 H35A 0.9800 . ?
C35 H35B 0.9800 . ?
C35 H35C 0.9800 . ?
C36 C37 1.496(8) . ?
C36 H36A 0.9900 . ?
C36 H36B 0.9900 . ?
C37 H37A 0.9900 . ?
C37 H37B 0.9900 . ?
C38 H38A 0.9800 . ?
C38 H38B 0.9800 . ?
C38 H38C 0.9800 . ?
C39 H39A 0.9800 . ?
C39 H39B 0.9800 . ?
C39 H39C 0.9800 . ?
C40 C41 1.465(8) . ?
C41 H41A 0.9800 . ?
C41 H41B 0.9800 . ?
C41 H41C 0.9800 . ?
N13 C42 1.125(7) . ?
C42 C43 1.430(8) . ?
C43 H43A 0.9800 . ?
C43 H43B 0.9800 . ?
C43 H43C 0.9800 . ?
N14 C44 1.111(13) . ?
C44 C45 1.485(15) . ?
C45 H45A 0.9800 . ?
C45 H45B 0.9800 . ?
C45 H45C 0.9800 . ?

loop_
_geom_torsion_atom_site_label_1
_geom_torsion_atom_site_label_2
_geom_torsion_atom_site_label_3
_geom_torsion_atom_site_label_4
_geom_torsion
_geom_torsion_site_symmetry_1
_geom_torsion_site_symmetry_2
_geom_torsion_site_symmetry_3
_geom_torsion_site_symmetry_4
_geom_torsion_publ_flag
N4 Cu1 N1 C4 -103.5(4) . . . . ?
N3 Cu1 N1 C4 112.8(4) . . . . ?
N2 Cu1 N1 C4 24.9(4) . . . . ?
N4 Cu1 N1 C3 91.2(4) . . . . ?
N3 Cu1 N1 C3 -52.5(4) . . . . ?
N2 Cu1 N1 C3 -140.4(3) . . . . ?
N4 Cu1 N2 C10 -113.8(3) . . . . ?
N1 Cu1 N2 C10 104.1(3) . . . . ?
N3 Cu1 N2 C10 -12.0(3) . . . . ?
N4 Cu1 N2 C8 126.9(3) . . . . ?
N1 Cu1 N2 C8 -15.1(3) . . . . ?
N3 Cu1 N2 C8 -131.3(3) . . . . ?
N4 Cu1 N2 C9 3.0(3) . . . . ?
N1 Cu1 N2 C9 -139.1(3) . . . . ?
N3 Cu1 N2 C9 104.7(3) . . . . ?
N4 Cu1 N3 C12 -146.1(3) . . . . ?
N1 Cu1 N3 C12 7.8(4) . . . . ?
N2 Cu1 N3 C12 102.1(3) . . . . ?
N4 Cu1 N3 C11 94.6(3) . . . . ?
N1 Cu1 N3 C11 -111.5(3) . . . . ?
N2 Cu1 N3 C11 -17.2(3) . . . . ?
N4 Cu1 N3 C13 -21.6(3) . . . . ?
N1 Cu1 N3 C13 132.2(3) . . . . ?
N2 Cu1 N3 C13 -133.5(3) . . . . ?
N1 Cu1 N4 C14 -144.4(18) . . . . ?
N3 Cu1 N4 C14 2.7(19) . . . . ?
N2 Cu1 N4 C14 93.0(19) . . . . ?
N8 Cu2 N5 C17 -95.7(4) . . . . ?
N7 Cu2 N5 C17 113.5(4) . . . . ?
N6 Cu2 N5 C17 25.6(4) . . . . ?
N8 Cu2 N5 C16 96.2(4) . . . . ?
N7 Cu2 N5 C16 -54.6(3) . . . . ?
N6 Cu2 N5 C16 -142.6(3) . . . . ?
N8 Cu2 N6 C21 124.0(4) . . . . ?
N5 Cu2 N6 C21 -17.4(4) . . . . ?
N7 Cu2 N6 C21 -129.9(4) . . . . ?
N8 Cu2 N6 C23 -116.7(3) . . . . ?
N5 Cu2 N6 C23 101.9(3) . . . . ?
N7 Cu2 N6 C23 -10.6(3) . . . . ?
N8 Cu2 N6 C22 0.5(4) . . . . ?
N5 Cu2 N6 C22 -140.9(3) . . . . ?
N7 Cu2 N6 C22 106.6(3) . . . . ?
N8 Cu2 N7 C25 -152.7(4) . . . . ?
N5 Cu2 N7 C25 6.5(4) . . . . ?
N6 Cu2 N7 C25 100.8(4) . . . . ?
N8 Cu2 N7 C26 -28.4(4) . . . . ?
N5 Cu2 N7 C26 130.8(3) . . . . ?
N6 Cu2 N7 C26 -134.8(4) . . . . ?
N8 Cu2 N7 C24 87.6(3) . . . . ?
N5 Cu2 N7 C24 -113.2(3) . . . . ?
N6 Cu2 N7 C24 -18.8(3) . . . . ?
N5 Cu2 N8 C27 140(3) . . . . ?
N7 Cu2 N8 C27 -68(3) . . . . ?
N6 Cu2 N8 C27 23(3) . . . . ?
N12 Cu3 N9 C30 -96.3(4) . . . . ?
N11 Cu3 N9 C30 112.0(3) . . . . ?
N10 Cu3 N9 C30 25.5(4) . . . . ?
N12 Cu3 N9 C29 96.4(4) . . . . ?
N11 Cu3 N9 C29 -55.4(3) . . . . ?
N10 Cu3 N9 C29 -141.9(3) . . . . ?
N12 Cu3 N10 C35 -0.8(4) . . . . ?
N9 Cu3 N10 C35 -144.3(4) . . . . ?
N11 Cu3 N10 C35 104.2(4) . . . . ?
N12 Cu3 N10 C34 123.2(3) . . . . ?
N9 Cu3 N10 C34 -20.4(4) . . . . ?
N11 Cu3 N10 C34 -131.8(4) . . . . ?
N12 Cu3 N10 C36 -118.1(4) . . . . ?
N9 Cu3 N10 C36 98.3(3) . . . . ?
N11 Cu3 N10 C36 -13.1(3) . . . . ?
N12 Cu3 N11 C37 90.2(4) . . . . ?
N9 Cu3 N11 C37 -109.1(3) . . . . ?
N10 Cu3 N11 C37 -15.0(3) . . . . ?
N12 Cu3 N11 C39 -149.5(4) . . . . ?
N9 Cu3 N11 C39 11.2(4) . . . . ?
N10 Cu3 N11 C39 105.3(4) . . . . ?
N12 Cu3 N11 C38 -27.0(4) . . . . ?
N9 Cu3 N11 C38 133.7(3) . . . . ?
N10 Cu3 N11 C38 -132.3(4) . . . . ?
N9 Cu3 N12 C40 163(3) . . . . ?
N11 Cu3 N12 C40 -45(3) . . . . ?
N10 Cu3 N12 C40 44(3) . . . . ?
C4 N1 C3 C2 117.9(4) . . . . ?
Cu1 N1 C3 C2 -76.3(4) . . . . ?
C29 C2 C3 N1 -57.4(5) . . . . ?
C1 C2 C3 N1 65.5(5) . . . . ?
C16 C2 C3 N1 -171.8(4) . . . . ?
C3 N1 C4 C5 177.8(4) . . . . ?
Cu1 N1 C4 C5 11.6(6) . . . . ?
N1 C4 C5 C7 58.8(6) . . . . ?
N1 C4 C5 C6 178.0(5) . . . . ?
N1 C4 C5 C8 -65.8(6) . . . . ?
C10 N2 C8 C5 -140.5(4) . . . . ?
C9 N2 C8 C5 98.3(4) . . . . ?
Cu1 N2 C8 C5 -26.9(5) . . . . ?
C4 C5 C8 N2 70.6(5) . . . . ?
C7 C5 C8 N2 -52.9(5) . . . . ?
C6 C5 C8 N2 -172.2(4) . . . . ?
C8 N2 C10 C11 161.1(4) . . . . ?
C9 N2 C10 C11 -77.8(5) . . . . ?
Cu1 N2 C10 C11 40.4(4) . . . . ?
C12 N3 C11 C10 -76.7(5) . . . . ?
C13 N3 C11 C10 164.1(4) . . . . ?
Cu1 N3 C11 C10 44.8(5) . . . . ?
N2 C10 C11 N3 -62.8(6) . . . . ?
Cu1 N4 C14 C15 57(39) . . . . ?
C17 N5 C16 C2 121.2(4) . . . . ?
Cu2 N5 C16 C2 -70.1(4) . . . . ?
C29 C2 C16 N5 -171.0(3) . . . . ?
C1 C2 C16 N5 66.1(5) . . . . ?
C3 C2 C16 N5 -55.9(5) . . . . ?
C16 N5 C17 C18 -179.6(4) . . . . ?
Cu2 N5 C17 C18 11.6(6) . . . . ?
N5 C17 C18 C20 59.8(6) . . . . ?
N5 C17 C18 C19 179.8(5) . . . . ?
N5 C17 C18 C21 -65.2(6) . . . . ?
C23 N6 C21 C18 -137.5(5) . . . . ?
C22 N6 C21 C18 100.3(5) . . . . ?
Cu2 N6 C21 C18 -23.4(6) . . . . ?
C17 C18 C21 N6 68.0(6) . . . . ?
C20 C18 C21 N6 -55.9(6) . . . . ?
C19 C18 C21 N6 -174.4(5) . . . . ?
C21 N6 C23 C24 160.4(4) . . . . ?
C22 N6 C23 C24 -77.7(5) . . . . ?
Cu2 N6 C23 C24 39.1(5) . . . . ?
C25 N7 C24 C23 -76.4(6) . . . . ?
C26 N7 C24 C23 163.8(5) . . . . ?
Cu2 N7 C24 C23 46.9(5) . . . . ?
N6 C23 C24 N7 -63.4(6) . . . . ?
Cu2 N8 C27 C28 -91(24) . . . . ?
C30 N9 C29 C2 122.2(4) . . . . ?
Cu3 N9 C29 C2 -70.1(4) . . . . ?
C1 C2 C29 N9 64.2(5) . . . . ?
C3 C2 C29 N9 -173.3(3) . . . . ?
C16 C2 C29 N9 -59.1(5) . . . . ?
C29 N9 C30 C31 -178.7(4) . . . . ?
Cu3 N9 C30 C31 13.2(6) . . . . ?
N9 C30 C31 C32 58.1(6) . . . . ?
N9 C30 C31 C34 -67.1(6) . . . . ?
N9 C30 C31 C33 176.9(5) . . . . ?
C35 N10 C34 C31 103.2(5) . . . . ?
C36 N10 C34 C31 -133.4(5) . . . . ?
Cu3 N10 C34 C31 -20.1(5) . . . . ?
C30 C31 C34 N10 66.3(6) . . . . ?
C32 C31 C34 N10 -57.1(6) . . . . ?
C33 C31 C34 N10 -176.4(4) . . . . ?
C35 N10 C36 C37 -75.9(6) . . . . ?
C34 N10 C36 C37 160.8(5) . . . . ?
Cu3 N10 C36 C37 40.4(6) . . . . ?
C39 N11 C37 C36 -80.0(6) . . . . ?
C38 N11 C37 C36 160.7(5) . . . . ?
Cu3 N11 C37 C36 42.4(6) . . . . ?
N10 C36 C37 N11 -60.6(7) . . . . ?
Cu3 N12 C40 C41 -64(95) . . . . ?
